data_7205076
loop_
_publ_author_name
'Jin, Hai-Juan'
'Zhou, Bai-Bin'
'Yu, Yang'
'Zhao, Zhi-Feng'
'Su, Zhan-Hua'

_publ_section_title
;
 Inorganic--organic hybrids constructed from heteropolymolybdate anions
 and copper--organic fragments: syntheses, structures and properties
;
_journal_issue 2
_journal_name_full CrystEngComm
_journal_page_first 585
_journal_paper_doi 10.1039/c004063k
_journal_volume 13
_journal_year 2011
_chemical_formula_moiety 'C12 H14 Cu2 Mg Mo5 N8 O25 P2, 2(H2 O), 2(O) '
_chemical_formula_sum 'C12 H18 Cu2 Mg Mo5 N8 O29 P2'
_chemical_formula_weight 1431.39
_chemical_name_systematic
;
?
;
_space_group_IT_number 15
_symmetry_cell_setting monoclinic
_symmetry_space_group_name_Hall '-C 2yc'
_symmetry_space_group_name_H-M 'C 1 2/c 1'
_atom_sites_solution_hydrogens geom
_atom_sites_solution_primary direct
_atom_sites_solution_secondary difmap
_audit_creation_method SHELXL-97
_cell_angle_alpha 90.00
_cell_angle_beta 102.6620(10)
_cell_angle_gamma 90.00
_cell_formula_units_Z 4
_cell_length_a 20.7624(7)
_cell_length_b 11.4376(4)
_cell_length_c 16.7341(6)
_cell_measurement_reflns_used 3270
_cell_measurement_temperature 273(2)
_cell_measurement_theta_max 25.95
_cell_measurement_theta_min 2.51
_cell_volume 3877.2(2)
_computing_cell_refinement 'Bruker SMART'
_computing_data_collection 'Bruker SMART'
_computing_data_reduction 'Bruker SAINT'
_computing_molecular_graphics 'Bruker SHELXTL'
_computing_publication_material 'Bruker SHELXTL'
_computing_structure_refinement 'SHELXL-97 (Sheldrick, 1997)'
_computing_structure_solution 'SHELXS-97 (Sheldrick, 1990)'
_diffrn_ambient_temperature 273(2)
_diffrn_measured_fraction_theta_full 0.985
_diffrn_measured_fraction_theta_max 0.985
_diffrn_measurement_device_type 'CCD area detector'
_diffrn_measurement_method 'phi and omega scans'
_diffrn_radiation_monochromator graphite
_diffrn_radiation_source 'fine-focus sealed tube'
_diffrn_radiation_type MoK\a
_diffrn_radiation_wavelength 0.71073
_diffrn_reflns_av_R_equivalents 0.0443
_diffrn_reflns_av_sigmaI/netI 0.0542
_diffrn_reflns_limit_h_max 25
_diffrn_reflns_limit_h_min -27
_diffrn_reflns_limit_k_max 14
_diffrn_reflns_limit_k_min -15
_diffrn_reflns_limit_l_max 22
_diffrn_reflns_limit_l_min -17
_diffrn_reflns_number 14259
_diffrn_reflns_theta_full 28.29
_diffrn_reflns_theta_max 28.29
_diffrn_reflns_theta_min 2.04
_exptl_absorpt_coefficient_mu 2.847
_exptl_absorpt_correction_T_max 0.634
_exptl_absorpt_correction_T_min 0.540
_exptl_absorpt_correction_type refdelf
_exptl_absorpt_process_details SADABS
_exptl_crystal_colour green
_exptl_crystal_density_diffrn 2.452
_exptl_crystal_density_meas 2.452
_exptl_crystal_density_method 'not measured'
_exptl_crystal_description block
_exptl_crystal_F_000 2752.0
_exptl_crystal_size_max 0.22
_exptl_crystal_size_mid 0.20
_exptl_crystal_size_min 0.16
_refine_diff_density_max 1.789
_refine_diff_density_min -0.648
_refine_diff_density_rms 0.170
_refine_ls_extinction_method none
_refine_ls_goodness_of_fit_ref 1.063
_refine_ls_hydrogen_treatment constr
_refine_ls_matrix_type full
_refine_ls_number_parameters 279
_refine_ls_number_reflns 4816
_refine_ls_number_restraints 12
_refine_ls_restrained_S_all 1.083
_refine_ls_R_factor_all 0.0669
_refine_ls_R_factor_gt 0.0433
_refine_ls_shift/su_max 0.001
_refine_ls_shift/su_mean 0.000
_refine_ls_structure_factor_coef Fsqd
_refine_ls_weighting_details 'calc w=1/[\s^2^(Fo^2^)+(0.0537P)^2^+19.6288P] where P=(Fo^2^+2Fc^2^)/3'
_refine_ls_weighting_scheme calc
_refine_ls_wR_factor_gt 0.1089
_refine_ls_wR_factor_ref 0.1191
_reflns_number_gt 3528
_reflns_number_total 4816
_reflns_threshold_expression >2sigma(I)
_cod_data_source_file C004063K.TXT
_cod_data_source_block jhj126_0m
_cod_depositor_comments
;
The following automatic conversions were performed:
'_symmetry_cell_setting' value 'Monoclinic' changed to 'monoclinic'
according to '/home/saulius/struct/CIF-dictionaries/cif_core.dic'
dictionary named 'cif_core.dic' version 2.4.1 from 2010-06-29.

Automatic conversion script
Id: cif_fix_enum 1555 2011-01-17 13:19:09Z saulius 
;
_cod_original_sg_symbol_H-M C2/c
_cod_database_code 7205076

loop_
_symmetry_equiv_pos_as_xyz
'x, y, z'
'-x, y, -z+1/2'
'x+1/2, y+1/2, z'
'-x+1/2, y+1/2, -z+1/2'
'-x, -y, -z'
'x, -y, z-1/2'
'-x+1/2, -y+1/2, -z'
'x+1/2, -y+1/2, z-1/2'

loop_
_atom_site_label
_atom_site_type_symbol
_atom_site_fract_x
_atom_site_fract_y
_atom_site_fract_z
_atom_site_U_iso_or_equiv
_atom_site_adp_type
_atom_site_occupancy
_atom_site_symmetry_multiplicity
_atom_site_calc_flag
_atom_site_refinement_flags
_atom_site_disorder_assembly
_atom_site_disorder_group
O3W O 0.0474(3) 0.3441(5) 0.8889(4) 0.0675(18) Uani 1 1 d . . .
H3WA H 0.0101 0.3108 0.8740 0.081 Uiso 1 1 d R . .
H3WB H 0.0569 0.3809 0.9341 0.081 Uiso 1 1 d R . .
Mo1 Mo 1.07907(3) -0.10755(4) 0.21859(3) 0.02164(14) Uani 1 1 d . . .
Mo2 Mo 1.0000 0.34939(6) 0.2500 0.02458(18) Uani 1 2 d S . .
Mo3 Mo 1.09799(3) 0.17059(5) 0.16452(3) 0.02382(14) Uani 1 1 d . . .
Cu1 Cu 0.88888(4) 0.23945(6) -0.02636(5) 0.02444(18) Uani 1 1 d . . .
P1 P 0.93872(7) 0.09153(13) 0.14721(9) 0.0198(3) Uani 1 1 d . . .
Mg1 Mg 1.0000 0.0000 0.0000 0.0270(7) Uani 1 2 d S . .
O4 O 1.0000 -0.1584(5) 0.2500 0.0226(12) Uani 1 2 d S . .
O5 O 1.01397(18) 0.0613(3) 0.1686(2) 0.0205(8) Uani 1 1 d . . .
O6 O 1.0336(2) 0.2972(4) 0.1593(3) 0.0264(9) Uani 1 1 d . . .
O7 O 0.90326(19) -0.0189(3) 0.1641(2) 0.0229(9) Uani 1 1 d . . .
O8 O 0.9204(2) 0.1256(4) 0.0576(3) 0.0294(10) Uani 1 1 d . . .
O9 O 1.13553(19) 0.0231(3) 0.2027(2) 0.0235(9) Uani 1 1 d . . .
O10 O 1.0585(2) -0.1488(4) 0.1164(3) 0.0272(9) Uani 1 1 d . . .
O11 O 1.0900(2) 0.1575(4) 0.0611(3) 0.0347(11) Uani 1 1 d . . .
O12 O 1.1691(2) 0.2485(4) 0.1991(3) 0.0332(11) Uani 1 1 d . . .
O13 O 0.9398(2) 0.4409(4) 0.1995(3) 0.0366(11) Uani 1 1 d . . .
O14 O 0.9244(2) 0.1936(4) 0.2026(2) 0.0246(9) Uani 1 1 d . . .
N3 N 0.8005(3) 0.1646(4) -0.0555(3) 0.0287(12) Uani 1 1 d . . .
O15 O 0.9660(2) 0.3443(4) 0.0056(3) 0.0358(11) Uani 1 1 d . . .
H15 H 0.9849 0.3307 0.0530 0.054 Uiso 1 1 calc R . .
O16 O 1.1353(2) -0.2099(4) 0.2597(3) 0.0348(11) Uani 1 1 d . . .
N4 N 0.8435(3) 0.3586(4) -0.1047(3) 0.0288(12) Uani 1 1 d . . .
C1 C 0.7558(3) 0.2262(6) -0.1069(4) 0.0291(14) Uani 1 1 d . . .
C2 C 0.7798(3) 0.3343(5) -0.1353(4) 0.0288(14) Uani 1 1 d . . .
N1 N 0.6965(3) 0.1737(5) -0.1223(3) 0.0335(13) Uani 1 1 d . . .
H1 H 0.6607 0.1988 -0.1539 0.040 Uiso 1 1 calc R . .
N2 N 0.7519(3) 0.4179(5) -0.1867(4) 0.0422(16) Uani 1 1 d . . .
H2 H 0.7112 0.4208 -0.2125 0.051 Uiso 1 1 calc R . .
C3 C 0.8566(4) 0.4606(6) -0.1399(5) 0.0439(19) Uani 1 1 d . . .
H3 H 0.8973 0.4981 -0.1306 0.053 Uiso 1 1 calc R . .
C4 C 0.7683(4) 0.0668(7) -0.0371(5) 0.0414(18) Uani 1 1 d . . .
H4 H 0.7871 0.0065 -0.0025 0.050 Uiso 1 1 calc R . .
C5 C 0.8002(4) 0.4988(7) -0.1908(5) 0.058(3) Uani 1 1 d . . .
H5 H 0.7953 0.5664 -0.2224 0.070 Uiso 1 1 calc R . .
C6 C 0.7042(4) 0.0727(7) -0.0780(5) 0.0409(18) Uani 1 1 d . . .
H6 H 0.6715 0.0179 -0.0760 0.049 Uiso 1 1 calc R . .
O1W O 0.7815(8) 0.7594(10) 0.0564(8) 0.080(4) Uani 0.50 1 d PU . .
O2W O 0.7088(6) 0.7615(11) 0.0227(11) 0.076(4) Uani 0.50 1 d PU . .

loop_
_atom_site_aniso_label
_atom_site_aniso_U_11
_atom_site_aniso_U_22
_atom_site_aniso_U_33
_atom_site_aniso_U_23
_atom_site_aniso_U_13
_atom_site_aniso_U_12
O3W 0.077(5) 0.062(4) 0.066(4) -0.004(3) 0.022(4) -0.029(3)
Mo1 0.0228(3) 0.0214(3) 0.0211(3) -0.0019(2) 0.0058(2) 0.00141(19)
Mo2 0.0250(4) 0.0216(4) 0.0263(4) 0.000 0.0037(3) 0.000
Mo3 0.0205(3) 0.0269(3) 0.0245(3) 0.0011(2) 0.0059(2) -0.0032(2)
Cu1 0.0226(4) 0.0252(4) 0.0242(4) 0.0034(3) 0.0021(3) 0.0004(3)
P1 0.0177(7) 0.0234(8) 0.0178(7) 0.0026(6) 0.0026(6) 0.0001(6)
Mg1 0.0288(16) 0.0322(16) 0.0204(15) -0.0056(12) 0.0063(12) 0.0061(13)
O4 0.024(3) 0.019(3) 0.025(3) 0.000 0.008(2) 0.000
O5 0.016(2) 0.022(2) 0.023(2) -0.0001(17) 0.0045(16) -0.0006(15)
O6 0.028(2) 0.022(2) 0.029(2) 0.0064(18) 0.0071(18) -0.0004(17)
O7 0.022(2) 0.025(2) 0.021(2) 0.0017(17) 0.0023(17) -0.0041(16)
O8 0.030(2) 0.034(2) 0.021(2) 0.0070(19) 0.0010(18) -0.0031(19)
O9 0.018(2) 0.028(2) 0.026(2) -0.0019(18) 0.0065(17) -0.0015(16)
O10 0.031(2) 0.028(2) 0.025(2) -0.0050(18) 0.0117(19) 0.0001(18)
O11 0.028(2) 0.049(3) 0.030(3) 0.005(2) 0.012(2) 0.000(2)
O12 0.030(3) 0.030(2) 0.039(3) 0.001(2) 0.005(2) -0.0069(19)
O13 0.036(3) 0.031(2) 0.042(3) 0.004(2) 0.007(2) 0.008(2)
O14 0.023(2) 0.027(2) 0.024(2) -0.0020(18) 0.0068(17) 0.0030(17)
N3 0.025(3) 0.029(3) 0.030(3) 0.008(2) 0.001(2) 0.001(2)
O15 0.032(3) 0.037(3) 0.031(3) 0.007(2) -0.008(2) -0.005(2)
O16 0.035(3) 0.032(2) 0.037(3) 0.000(2) 0.006(2) 0.012(2)
N4 0.026(3) 0.025(3) 0.034(3) 0.004(2) 0.003(2) -0.001(2)
C1 0.027(3) 0.028(3) 0.029(3) 0.003(3) 0.001(3) -0.001(3)
C2 0.028(3) 0.026(3) 0.030(3) 0.001(3) -0.001(3) 0.002(2)
N1 0.024(3) 0.040(3) 0.033(3) 0.004(3) -0.003(2) -0.006(2)
N2 0.037(3) 0.028(3) 0.051(4) 0.007(3) -0.013(3) -0.004(3)
C3 0.040(4) 0.032(4) 0.053(5) 0.014(3) -0.006(4) -0.011(3)
C4 0.034(4) 0.038(4) 0.049(5) 0.014(3) 0.004(3) -0.005(3)
C5 0.063(6) 0.031(4) 0.065(6) 0.018(4) -0.021(4) -0.017(4)
C6 0.036(4) 0.040(4) 0.044(4) 0.013(3) 0.004(3) -0.012(3)
O1W 0.117(8) 0.039(5) 0.054(6) 0.009(5) -0.050(6) -0.027(6)
O2W 0.062(6) 0.059(6) 0.138(9) 0.015(6) 0.091(6) 0.032(5)

loop_
_atom_type_symbol
_atom_type_description
_atom_type_scat_dispersion_real
_atom_type_scat_dispersion_imag
_atom_type_scat_source
C C 0.0033 0.0016 'International Tables Vol C Tables 4.2.6.8 and 6.1.1.4'
H H 0.0000 0.0000 'International Tables Vol C Tables 4.2.6.8 and 6.1.1.4'
N N 0.0061 0.0033 'International Tables Vol C Tables 4.2.6.8 and 6.1.1.4'
O O 0.0106 0.0060 'International Tables Vol C Tables 4.2.6.8 and 6.1.1.4'
Mg Mg 0.0486 0.0363 'International Tables Vol C Tables 4.2.6.8 and 6.1.1.4'
P P 0.1023 0.0942 'International Tables Vol C Tables 4.2.6.8 and 6.1.1.4'
Cu Cu 0.3201 1.2651 'International Tables Vol C Tables 4.2.6.8 and 6.1.1.4'
Mo Mo -1.6832 0.6857 'International Tables Vol C Tables 4.2.6.8 and 6.1.1.4'

loop_
_geom_angle_atom_site_label_1
_geom_angle_atom_site_label_2
_geom_angle_atom_site_label_3
_geom_angle
_geom_angle_site_symmetry_1
_geom_angle_site_symmetry_3
_geom_angle_publ_flag
H3WA O3W H3WB 120.0 . . ?
O16 Mo1 O10 102.3(2) . . ?
O16 Mo1 O4 103.5(2) . . ?
O10 Mo1 O4 98.42(15) . . ?
O16 Mo1 O9 101.8(2) . . ?
O10 Mo1 O9 95.73(19) . . ?
O4 Mo1 O9 147.53(19) . . ?
O16 Mo1 O7 89.45(19) . 2_755 ?
O10 Mo1 O7 167.42(18) . 2_755 ?
O4 Mo1 O7 83.05(14) . 2_755 ?
O9 Mo1 O7 77.17(16) . 2_755 ?
O16 Mo1 O5 170.26(19) . . ?
O10 Mo1 O5 82.92(17) . . ?
O4 Mo1 O5 83.64(16) . . ?
O9 Mo1 O5 69.27(15) . . ?
O7 Mo1 O5 84.84(14) 2_755 . ?
O13 Mo2 O13 104.3(3) 2_755 . ?
O13 Mo2 O6 103.3(2) 2_755 . ?
O13 Mo2 O6 98.9(2) . . ?
O13 Mo2 O6 98.9(2) 2_755 2_755 ?
O13 Mo2 O6 103.3(2) . 2_755 ?
O6 Mo2 O6 143.4(2) . 2_755 ?
O13 Mo2 O14 86.38(19) 2_755 2_755 ?
O13 Mo2 O14 167.91(19) . 2_755 ?
O6 Mo2 O14 72.64(16) . 2_755 ?
O6 Mo2 O14 80.23(16) 2_755 2_755 ?
O13 Mo2 O14 167.91(19) 2_755 . ?
O13 Mo2 O14 86.38(19) . . ?
O6 Mo2 O14 80.23(16) . . ?
O6 Mo2 O14 72.64(16) 2_755 . ?
O14 Mo2 O14 83.69(19) 2_755 . ?
O11 Mo3 O12 105.9(2) . . ?
O11 Mo3 O9 101.7(2) . . ?
O12 Mo3 O9 95.05(19) . . ?
O11 Mo3 O6 96.1(2) . . ?
O12 Mo3 O6 99.2(2) . . ?
O9 Mo3 O6 153.19(17) . . ?
O11 Mo3 O5 94.67(19) . . ?
O12 Mo3 O5 158.88(19) . . ?
O9 Mo3 O5 75.58(16) . . ?
O6 Mo3 O5 83.20(16) . . ?
O11 Mo3 O14 163.52(18) . 2_755 ?
O12 Mo3 O14 87.54(19) . 2_755 ?
O9 Mo3 O14 86.21(16) . 2_755 ?
O6 Mo3 O14 71.91(16) . 2_755 ?
O5 Mo3 O14 73.16(14) . 2_755 ?
O8 Cu1 O15 95.00(18) . . ?
O8 Cu1 N4 170.5(2) . . ?
O15 Cu1 N4 90.0(2) . . ?
O8 Cu1 N3 92.05(19) . . ?
O15 Cu1 N3 167.7(2) . . ?
N4 Cu1 N3 81.6(2) . . ?
O8 Cu1 O10 92.25(18) . 5_755 ?
O15 Cu1 O10 88.70(19) . 5_755 ?
N4 Cu1 O10 95.9(2) . 5_755 ?
N3 Cu1 O10 101.1(2) . 5_755 ?
O8 P1 O7 111.8(2) . . ?
O8 P1 O14 110.9(2) . . ?
O7 P1 O14 110.4(2) . . ?
O8 P1 O5 107.7(2) . . ?
O7 P1 O5 105.9(2) . . ?
O14 P1 O5 109.9(2) . . ?
O8 Mg1 O8 180.0 5_755 . ?
O8 Mg1 O11 93.98(14) 5_755 . ?
O8 Mg1 O11 86.02(14) . . ?
O8 Mg1 O11 86.02(14) 5_755 5_755 ?
O8 Mg1 O11 93.98(14) . 5_755 ?
O11 Mg1 O11 180.0 . 5_755 ?
O8 Mg1 O10 71.73(13) 5_755 . ?
O8 Mg1 O10 108.27(13) . . ?
O11 Mg1 O10 88.97(13) . . ?
O11 Mg1 O10 91.03(13) 5_755 . ?
O8 Mg1 O10 108.27(13) 5_755 5_755 ?
O8 Mg1 O10 71.73(13) . 5_755 ?
O11 Mg1 O10 91.03(13) . 5_755 ?
O11 Mg1 O10 88.97(13) 5_755 5_755 ?
O10 Mg1 O10 180.0 . 5_755 ?
O8 Mg1 P1 27.82(9) 5_755 5_755 ?
O8 Mg1 P1 152.18(9) . 5_755 ?
O11 Mg1 P1 98.94(10) . 5_755 ?
O11 Mg1 P1 81.06(10) 5_755 5_755 ?
O10 Mg1 P1 99.21(9) . 5_755 ?
O10 Mg1 P1 80.79(9) 5_755 5_755 ?
Mo1 O4 Mo1 144.7(3) 2_755 . ?
P1 O5 Mo3 129.7(2) . . ?
P1 O5 Mo1 135.7(2) . . ?
Mo3 O5 Mo1 94.57(14) . . ?
Mo2 O6 Mo3 124.3(2) . . ?
P1 O7 Mo1 124.4(2) . 2_755 ?
P1 O8 Cu1 150.4(3) . . ?
P1 O8 Mg1 100.8(2) . . ?
Cu1 O8 Mg1 104.58(19) . . ?
Mo3 O9 Mo1 120.6(2) . . ?
Mo1 O10 Cu1 136.1(2) . 5_755 ?
Mo1 O10 Mg1 121.4(2) . . ?
Cu1 O10 Mg1 90.83(14) 5_755 . ?
Mo3 O11 Mg1 110.9(2) . . ?
P1 O14 Mo3 125.0(2) . 2_755 ?
P1 O14 Mo2 124.0(2) . . ?
Mo3 O14 Mo2 91.18(14) 2_755 . ?
C1 N3 C4 105.8(5) . . ?
C1 N3 Cu1 114.2(4) . . ?
C4 N3 Cu1 140.0(4) . . ?
Cu1 O15 H15 109.5 . . ?
C2 N4 C3 106.6(5) . . ?
C2 N4 Cu1 113.4(4) . . ?
C3 N4 Cu1 140.0(5) . . ?
N3 C1 N1 111.7(6) . . ?
N3 C1 C2 115.1(6) . . ?
N1 C1 C2 133.2(6) . . ?
N2 C2 N4 110.6(6) . . ?
N2 C2 C1 133.7(6) . . ?
N4 C2 C1 115.7(5) . . ?
C1 N1 C6 106.3(5) . . ?
C1 N1 H1 126.8 . . ?
C6 N1 H1 126.8 . . ?
C2 N2 C5 107.2(6) . . ?
C2 N2 H2 126.4 . . ?
C5 N2 H2 126.4 . . ?
C5 C3 N4 108.7(6) . . ?
C5 C3 H3 125.6 . . ?
N4 C3 H3 125.6 . . ?
C6 C4 N3 108.6(6) . . ?
C6 C4 H4 125.7 . . ?
N3 C4 H4 125.7 . . ?
C3 C5 N2 106.8(6) . . ?
C3 C5 H5 126.6 . . ?
N2 C5 H5 126.6 . . ?
C4 C6 N1 107.6(6) . . ?
C4 C6 H6 126.2 . . ?
N1 C6 H6 126.2 . . ?

loop_
_geom_bond_atom_site_label_1
_geom_bond_atom_site_label_2
_geom_bond_distance
_geom_bond_site_symmetry_2
_geom_bond_publ_flag
O3W H3WA 0.8500 . ?
O3W H3WB 0.8501 . ?
Mo1 O16 1.689(4) . ?
Mo1 O10 1.734(4) . ?
Mo1 O4 1.9204(17) . ?
Mo1 O9 1.953(4) . ?
Mo1 O7 2.168(4) 2_755 ?
Mo1 O5 2.400(4) . ?
Mo2 O13 1.706(4) 2_755 ?
Mo2 O13 1.706(4) . ?
Mo2 O6 1.901(4) . ?
Mo2 O6 1.901(4) 2_755 ?
Mo2 O14 2.392(4) 2_755 ?
Mo2 O14 2.392(4) . ?
Mo3 O11 1.708(5) . ?
Mo3 O12 1.712(4) . ?
Mo3 O9 1.909(4) . ?
Mo3 O6 1.959(4) . ?
Mo3 O5 2.159(4) . ?
Mo3 O14 2.384(4) 2_755 ?
Cu1 O8 1.923(4) . ?
Cu1 O15 1.978(4) . ?
Cu1 N4 1.980(5) . ?
Cu1 N3 1.986(5) . ?
Cu1 O10 2.295(4) 5_755 ?
P1 O8 1.514(4) . ?
P1 O7 1.520(4) . ?
P1 O14 1.559(4) . ?
P1 O5 1.563(4) . ?
Mg1 O8 2.534(5) 5_755 ?
Mg1 O8 2.534(5) . ?
Mg1 O11 2.635(5) . ?
Mg1 O11 2.635(5) 5_755 ?
Mg1 O10 2.670(4) . ?
Mg1 O10 2.670(4) 5_755 ?
Mg1 P1 3.1871(16) 5_755 ?
O4 Mo1 1.9204(17) 2_755 ?
O7 Mo1 2.168(4) 2_755 ?
O10 Cu1 2.295(4) 5_755 ?
O14 Mo3 2.384(4) 2_755 ?
N3 C1 1.323(8) . ?
N3 C4 1.373(8) . ?
O15 H15 0.8200 . ?
N4 C2 1.339(8) . ?
N4 C3 1.361(8) . ?
C1 N1 1.343(8) . ?
C1 C2 1.452(9) . ?
C2 N2 1.331(8) . ?
N1 C6 1.363(9) . ?
N1 H1 0.8600 . ?
N2 C5 1.378(9) . ?
N2 H2 0.8600 . ?
C3 C5 1.360(10) . ?
C3 H3 0.9300 . ?
C4 C6 1.358(10) . ?
C4 H4 0.9300 . ?
C5 H5 0.9300 . ?
C6 H6 0.9300 . ?
O1W O2W 1.403(18) 7_665 ?
O2W O1W 1.403(18) 7_665 ?

loop_
_geom_hbond_atom_site_label_D
_geom_hbond_atom_site_label_H
_geom_hbond_atom_site_label_A
_geom_hbond_distance_DH
_geom_hbond_distance_HA
_geom_hbond_distance_DA
_geom_hbond_angle_DHA
_geom_hbond_site_symmetry_A
O15 H15 O6 0.82 1.88 2.701(6) 176.0 .
O3W H3WA O10 0.85 2.36 3.122(7) 148.8 5_656
N1 H1 O14 0.86 2.16 2.988(7) 161.0 7_655
N1 H1 O12 0.86 2.58 3.049(7) 115.8 8_455
N1 H1 O13 0.86 2.61 3.129(7) 120.2 7_655
N2 H2 O9 0.86 1.98 2.785(7) 155.5 8_455
N2 H2 O12 0.86 2.48 2.964(7) 116.6 8_455
